data_4122842
loop_
_publ_author_name
'Quan, Yangjian'
'Xie, Zuowei'

_publ_section_title
;
 Iridium Catalyzed Regioselective Cage Boron Alkenylation of o-Carboranes
 via Direct Cage B-H Activation.
;
_journal_issue 44
_journal_name_full 'Journal of the American Chemical Society'
_journal_page_first 15513
_journal_page_last 15516
_journal_paper_doi 10.1021/ja509557j
_journal_volume 136
_journal_year 2014
_chemical_formula_sum 'C16 H22 B10'
_chemical_formula_weight 322.44
_chemical_name_systematic
; 
 ? 
;
_space_group_IT_number 15
_symmetry_cell_setting monoclinic
_symmetry_space_group_name_Hall '-C 2yc'
_symmetry_space_group_name_H-M 'C 1 2/c 1'
_atom_sites_solution_hydrogens geom
_atom_sites_solution_primary direct
_atom_sites_solution_secondary difmap
_audit_creation_method SHELXL-97
_cell_angle_alpha 90.00
_cell_angle_beta 110.097(2)
_cell_angle_gamma 90.00
_cell_formula_units_Z 8
_cell_length_a 18.063(3)
_cell_length_b 11.0258(16)
_cell_length_c 20.374(3)
_cell_measurement_reflns_used 215
_cell_measurement_temperature 296(2)
_cell_measurement_theta_max 15
_cell_measurement_theta_min 15
_cell_volume 3810.6(10)
_computing_structure_refinement 'SHELXL-97 (Sheldrick, 1997)'
_computing_structure_solution 'SHELXS-97 (Sheldrick, 1990)'
_diffrn_ambient_temperature 296(2)
_diffrn_measured_fraction_theta_full 1.000
_diffrn_measured_fraction_theta_max 1.000
_diffrn_measurement_device_type 'BRUKER KAPPA APEXII DUO DIFFRACTOMETER'
_diffrn_measurement_method 'PHI & OMEGA SCAN'
_diffrn_radiation_monochromator graphite
_diffrn_radiation_source 'fine-focus sealed tube'
_diffrn_radiation_type MoK\a
_diffrn_radiation_wavelength 0.71073
_diffrn_reflns_av_R_equivalents 0.0660
_diffrn_reflns_av_sigmaI/netI 0.0448
_diffrn_reflns_limit_h_max 21
_diffrn_reflns_limit_h_min -21
_diffrn_reflns_limit_k_max 13
_diffrn_reflns_limit_k_min -13
_diffrn_reflns_limit_l_max 24
_diffrn_reflns_limit_l_min -24
_diffrn_reflns_number 24174
_diffrn_reflns_theta_full 25.25
_diffrn_reflns_theta_max 25.25
_diffrn_reflns_theta_min 2.13
_exptl_absorpt_coefficient_mu 0.055
_exptl_absorpt_correction_T_max 0.9836
_exptl_absorpt_correction_T_min 0.9728
_exptl_absorpt_correction_type multi-scan
_exptl_crystal_colour colorless
_exptl_crystal_density_diffrn 1.124
_exptl_crystal_density_method 'not measured'
_exptl_crystal_description block
_exptl_crystal_F_000 1344
_exptl_crystal_size_max 0.50
_exptl_crystal_size_mid 0.40
_exptl_crystal_size_min 0.30
_refine_diff_density_max 0.185
_refine_diff_density_min -0.209
_refine_diff_density_rms 0.037
_refine_ls_extinction_method none
_refine_ls_goodness_of_fit_ref 1.013
_refine_ls_hydrogen_treatment riding
_refine_ls_matrix_type full
_refine_ls_number_parameters 235
_refine_ls_number_reflns 3457
_refine_ls_number_restraints 0
_refine_ls_restrained_S_all 1.013
_refine_ls_R_factor_all 0.1021
_refine_ls_R_factor_gt 0.0526
_refine_ls_shift/su_max 0.000
_refine_ls_shift/su_mean 0.000
_refine_ls_structure_factor_coef Fsqd
_refine_ls_weighting_details 'calc w=1/[\s^2^(Fo^2^)+(0.0673P)^2^+1.8433P] where P=(Fo^2^+2Fc^2^)/3'
_refine_ls_weighting_scheme calc
_refine_ls_wR_factor_gt 0.1222
_refine_ls_wR_factor_ref 0.1505
_reflns_number_gt 2072
_reflns_number_total 3457
_reflns_threshold_expression >2sigma(I)
_cod_data_source_file ja509557j_si_002.cif
_cod_data_source_block 3a
_cod_depositor_comments 'Adding full bibliography for 4122842--4122845.cif.'
_cod_original_cell_volume 3810.6(9)
_cod_original_sg_symbol_H-M C2/c
_cod_database_code 4122842

loop_
_symmetry_equiv_pos_as_xyz
'x, y, z'
'-x, y, -z+1/2'
'x+1/2, y+1/2, z'
'-x+1/2, y+1/2, -z+1/2'
'-x, -y, -z'
'x, -y, z-1/2'
'-x+1/2, -y+1/2, -z'
'x+1/2, -y+1/2, z-1/2'

loop_
_atom_site_label
_atom_site_type_symbol
_atom_site_fract_x
_atom_site_fract_y
_atom_site_fract_z
_atom_site_U_iso_or_equiv
_atom_site_adp_type
_atom_site_occupancy
_atom_site_symmetry_multiplicity
_atom_site_calc_flag
_atom_site_refinement_flags
C1 C 0.19791(13) 0.3529(2) 0.63828(11) 0.0507(6) Uani 1 1 d .
H1 H 0.2542 0.3389 0.6297 0.061 Uiso 1 1 calc R
C2 C 0.19582(16) 0.3712(2) 0.71713(13) 0.0624(7) Uani 1 1 d .
H2 H 0.2504 0.3699 0.7629 0.075 Uiso 1 1 calc R
C11 C 0.12459(12) 0.18998(19) 0.52492(11) 0.0411(5) Uani 1 1 d .
C12 C 0.15753(13) 0.0653(2) 0.54503(10) 0.0447(6) Uani 1 1 d .
C13 C 0.23340(15) 0.0376(2) 0.54783(13) 0.0596(7) Uani 1 1 d .
H13A H 0.2643 0.0975 0.5379 0.072 Uiso 1 1 calc R
C14 C 0.2640(2) -0.0781(3) 0.56511(16) 0.0836(9) Uani 1 1 d .
H14A H 0.3151 -0.0951 0.5668 0.100 Uiso 1 1 calc R
C15 C 0.2194(3) -0.1672(3) 0.57964(16) 0.0936(11) Uani 1 1 d .
H15A H 0.2396 -0.2451 0.5906 0.112 Uiso 1 1 calc R
C16 C 0.1445(2) -0.1411(3) 0.57803(16) 0.0865(10) Uani 1 1 d .
H16A H 0.1142 -0.2018 0.5880 0.104 Uiso 1 1 calc R
C17 C 0.11341(17) -0.0251(2) 0.56168(13) 0.0650(7) Uani 1 1 d .
H17A H 0.0631 -0.0081 0.5619 0.078 Uiso 1 1 calc R
C18 C 0.10262(12) 0.23150(19) 0.45889(11) 0.0436(5) Uani 1 1 d .
H18A H 0.0845 0.3111 0.4534 0.052 Uiso 1 1 calc R
C19 C 0.10212(12) 0.1730(2) 0.39340(11) 0.0431(5) Uani 1 1 d .
C20 C 0.10213(15) 0.0477(2) 0.38284(12) 0.0560(6) Uani 1 1 d .
H20A H 0.1031 -0.0048 0.4188 0.067 Uiso 1 1 calc R
C21 C 0.10069(15) 0.0012(2) 0.31951(14) 0.0656(7) Uani 1 1 d .
H21A H 0.1005 -0.0823 0.3133 0.079 Uiso 1 1 calc R
C22 C 0.09948(14) 0.0772(3) 0.26518(13) 0.0627(7) Uani 1 1 d .
H22A H 0.0994 0.0451 0.2230 0.075 Uiso 1 1 calc R
C23 C 0.09839(14) 0.2008(2) 0.27410(12) 0.0574(7) Uani 1 1 d .
H23A H 0.0970 0.2527 0.2377 0.069 Uiso 1 1 calc R
C24 C 0.09931(13) 0.2478(2) 0.33753(11) 0.0489(6) Uani 1 1 d .
H24A H 0.0980 0.3314 0.3429 0.059 Uiso 1 1 calc R
B6 B 0.17922(18) 0.4938(3) 0.66400(14) 0.0579(8) Uani 1 1 d .
H6 H 0.2193 0.5719 0.6723 0.069 Uiso 1 1 calc R
B5 B 0.12787(16) 0.4368(2) 0.57986(13) 0.0484(7) Uani 1 1 d .
H5 H 0.1340 0.4783 0.5329 0.058 Uiso 1 1 calc R
B4 B 0.11688(14) 0.2760(2) 0.58426(12) 0.0412(6) Uani 1 1 d .
B3 B 0.16355(19) 0.2364(3) 0.67431(14) 0.0573(8) Uani 1 1 d .
H3 H 0.1934 0.1486 0.6897 0.069 Uiso 1 1 calc R
B11 B 0.12302(19) 0.4669(3) 0.71811(15) 0.0603(8) Uani 1 1 d .
H11 H 0.1257 0.5271 0.7619 0.072 Uiso 1 1 calc R
B10 B 0.07749(18) 0.5101(3) 0.62961(14) 0.0556(7) Uani 1 1 d .
H10 H 0.0497 0.5995 0.6151 0.067 Uiso 1 1 calc R
B9 B 0.03825(17) 0.3766(3) 0.58046(14) 0.0527(7) Uani 1 1 d .
H9 H -0.0155 0.3794 0.5339 0.063 Uiso 1 1 calc R
B8 B 0.05999(18) 0.2512(3) 0.63944(15) 0.0581(8) Uani 1 1 d .
H8 H 0.0207 0.1722 0.6318 0.070 Uiso 1 1 calc R
B7 B 0.1128(2) 0.3091(3) 0.72434(15) 0.0652(9) Uani 1 1 d .
H7 H 0.1088 0.2675 0.7721 0.078 Uiso 1 1 calc R
B12 B 0.03485(19) 0.3955(3) 0.66589(16) 0.0632(8) Uani 1 1 d .
H12 H -0.0213 0.4101 0.6747 0.076 Uiso 1 1 calc R

loop_
_atom_site_aniso_label
_atom_site_aniso_U_11
_atom_site_aniso_U_22
_atom_site_aniso_U_33
_atom_site_aniso_U_23
_atom_site_aniso_U_13
_atom_site_aniso_U_12
C1 0.0478(14) 0.0578(15) 0.0468(13) -0.0070(11) 0.0166(11) 0.0022(11)
C2 0.0676(17) 0.0688(17) 0.0461(14) -0.0094(12) 0.0133(12) 0.0059(14)
C11 0.0405(12) 0.0415(12) 0.0421(12) 0.0019(10) 0.0154(10) -0.0027(10)
C12 0.0544(14) 0.0423(13) 0.0368(12) -0.0006(10) 0.0148(10) -0.0011(11)
C13 0.0593(17) 0.0533(16) 0.0658(16) 0.0008(12) 0.0209(13) 0.0048(13)
C14 0.086(2) 0.072(2) 0.088(2) 0.0094(17) 0.0230(18) 0.0269(18)
C15 0.142(3) 0.0530(19) 0.081(2) 0.0134(16) 0.032(2) 0.028(2)
C16 0.132(3) 0.0497(19) 0.083(2) 0.0102(15) 0.043(2) -0.0142(19)
C17 0.0797(19) 0.0533(16) 0.0660(17) 0.0064(13) 0.0300(15) -0.0092(14)
C18 0.0463(13) 0.0409(12) 0.0450(13) -0.0002(10) 0.0175(10) 0.0021(10)
C19 0.0397(12) 0.0471(13) 0.0410(12) -0.0021(10) 0.0120(10) -0.0002(10)
C20 0.0706(17) 0.0482(15) 0.0480(14) -0.0058(11) 0.0187(12) -0.0061(12)
C21 0.0739(19) 0.0544(16) 0.0652(18) -0.0189(14) 0.0199(14) -0.0050(14)
C22 0.0562(16) 0.085(2) 0.0454(15) -0.0204(14) 0.0150(12) -0.0057(14)
C23 0.0570(16) 0.0727(18) 0.0404(13) -0.0020(12) 0.0141(11) -0.0036(13)
C24 0.0511(14) 0.0522(14) 0.0406(13) 0.0005(11) 0.0121(10) 0.0002(11)
B6 0.069(2) 0.0554(18) 0.0535(17) -0.0091(14) 0.0271(15) -0.0042(15)
B5 0.0613(18) 0.0480(15) 0.0434(15) 0.0059(12) 0.0277(13) 0.0035(13)
B4 0.0422(14) 0.0456(15) 0.0372(13) 0.0055(11) 0.0156(11) 0.0004(12)
B3 0.080(2) 0.0472(16) 0.0416(15) 0.0061(12) 0.0175(14) 0.0141(15)
B11 0.083(2) 0.0580(18) 0.0489(16) 0.0009(14) 0.0339(15) 0.0106(16)
B10 0.071(2) 0.0502(17) 0.0517(16) 0.0072(13) 0.0298(14) 0.0158(15)
B9 0.0488(16) 0.0647(18) 0.0457(15) 0.0029(13) 0.0178(13) 0.0094(14)
B8 0.071(2) 0.0575(18) 0.0603(18) 0.0022(14) 0.0408(15) -0.0116(15)
B7 0.103(3) 0.0573(19) 0.0491(17) 0.0091(14) 0.0433(17) 0.0041(17)
B12 0.066(2) 0.072(2) 0.068(2) 0.0021(16) 0.0440(17) 0.0058(16)

loop_
_atom_type_symbol
_atom_type_description
_atom_type_scat_dispersion_real
_atom_type_scat_dispersion_imag
_atom_type_scat_source
C C 0.0033 0.0016 'International Tables Vol C Tables 4.2.6.8 and 6.1.1.4'
H H 0.0000 0.0000 'International Tables Vol C Tables 4.2.6.8 and 6.1.1.4'
B B 0.0013 0.0007 'International Tables Vol C Tables 4.2.6.8 and 6.1.1.4'

loop_
_geom_angle_atom_site_label_1
_geom_angle_atom_site_label_2
_geom_angle_atom_site_label_3
_geom_angle
C2 C1 B5 111.21(18)
C2 C1 B3 62.15(15)
B5 C1 B3 115.03(19)
C2 C1 B6 60.81(15)
B5 C1 B6 62.51(15)
B3 C1 B6 114.48(18)
C2 C1 B4 112.81(18)
B5 C1 B4 63.35(15)
B3 C1 B4 63.10(15)
B6 C1 B4 115.41(18)
C1 C2 B11 111.70(19)
C1 C2 B6 61.84(15)
B11 C2 B6 62.73(16)
C1 C2 B7 110.78(19)
B11 C2 B7 62.48(17)
B6 C2 B7 114.1(2)
C1 C2 B3 60.83(15)
B11 C2 B3 114.6(2)
B6 C2 B3 114.25(19)
B7 C2 B3 62.66(17)
C18 C11 C12 122.60(19)
C18 C11 B4 119.18(19)
C12 C11 B4 118.21(18)
C13 C12 C17 118.3(2)
C13 C12 C11 120.5(2)
C17 C12 C11 121.2(2)
C12 C13 C14 121.1(3)
C15 C14 C13 120.2(3)
C14 C15 C16 119.6(3)
C15 C16 C17 120.8(3)
C12 C17 C16 120.0(3)
C11 C18 C19 131.4(2)
C24 C19 C20 117.5(2)
C24 C19 C18 117.8(2)
C20 C19 C18 124.7(2)
C21 C20 C19 120.7(2)
C20 C21 C22 120.9(2)
C23 C22 C21 119.4(2)
C22 C23 C24 119.8(2)
C23 C24 C19 121.7(2)
C2 B6 C1 57.35(14)
C2 B6 B10 105.7(2)
C1 B6 B10 105.3(2)
C2 B6 B5 104.8(2)
C1 B6 B5 58.06(14)
B10 B6 B5 60.90(16)
C2 B6 B11 58.62(16)
C1 B6 B11 104.9(2)
B10 B6 B11 60.81(17)
B5 B6 B11 109.0(2)
C1 B5 B9 104.97(18)
C1 B5 B6 59.43(15)
B9 B5 B6 107.88(18)
C1 B5 B10 104.75(18)
B9 B5 B10 60.80(16)
B6 B5 B10 58.86(16)
C1 B5 B4 59.35(14)
B9 B5 B4 60.40(15)
B6 B5 B4 109.57(19)
B10 B5 B4 109.59(18)
C11 B4 C1 120.37(18)
C11 B4 B9 128.22(19)
C1 B4 B9 102.20(18)
C11 B4 B8 127.6(2)
C1 B4 B8 102.69(18)
B9 B4 B8 60.02(15)
C11 B4 B5 121.06(18)
C1 B4 B5 57.30(14)
B9 B4 B5 58.81(15)
B8 B4 B5 106.33(18)
C11 B4 B3 120.22(19)
C1 B4 B3 57.83(15)
B9 B4 B3 106.50(18)
B8 B4 B3 59.18(16)
B5 B4 B3 105.77(18)
C1 B3 C2 57.02(14)
C1 B3 B8 104.48(19)
C2 B3 B8 104.6(2)
C1 B3 B7 104.11(19)
C2 B3 B7 58.13(16)
B8 B3 B7 60.35(17)
C1 B3 B4 59.07(14)
C2 B3 B4 105.49(19)
B8 B3 B4 60.28(15)
B7 B3 B4 108.9(2)
C2 B11 B7 59.02(17)
C2 B11 B6 58.66(16)
B7 B11 B6 108.0(2)
C2 B11 B12 105.0(2)
B7 B11 B12 60.48(18)
B6 B11 B12 107.0(2)
C2 B11 B10 104.27(18)
B7 B11 B10 108.4(2)
B6 B11 B10 58.90(16)
B12 B11 B10 59.97(17)
B6 B10 B12 108.1(2)
B6 B10 B11 60.29(16)
B12 B10 B11 59.94(17)
B6 B10 B5 60.24(15)
B12 B10 B5 107.2(2)
B11 B10 B5 108.0(2)
B6 B10 B9 107.60(19)
B12 B10 B9 59.95(16)
B11 B10 B9 107.8(2)
B5 B10 B9 59.07(15)
B5 B9 B12 107.8(2)
B5 B9 B4 60.79(15)
B12 B9 B4 109.04(19)
B5 B9 B8 107.93(19)
B12 B9 B8 60.30(16)
B4 B9 B8 60.09(14)
B5 B9 B10 60.13(15)
B12 B9 B10 59.57(16)
B4 B9 B10 109.4(2)
B8 B9 B10 107.9(2)
B3 B8 B7 60.21(17)
B3 B8 B9 107.47(19)
B7 B8 B9 107.3(2)
B3 B8 B4 60.54(15)
B7 B8 B4 109.0(2)
B9 B8 B4 59.90(14)
B3 B8 B12 107.7(2)
B7 B8 B12 59.68(17)
B9 B8 B12 59.59(16)
B4 B8 B12 108.32(19)
C2 B7 B11 58.50(16)
C2 B7 B12 104.2(2)
B11 B7 B12 59.99(18)
C2 B7 B3 59.21(16)
B11 B7 B3 108.4(2)
B12 B7 B3 107.7(2)
C2 B7 B8 104.70(19)
B11 B7 B8 108.6(2)
B12 B7 B8 60.33(18)
B3 B7 B8 59.45(16)
B11 B12 B10 60.10(17)
B11 B12 B9 108.4(2)
B10 B12 B9 60.48(16)
B11 B12 B7 59.54(18)
B10 B12 B7 107.8(2)
B9 B12 B7 107.9(2)
B11 B12 B8 107.9(2)
B10 B12 B8 108.50(18)
B9 B12 B8 60.11(15)
B7 B12 B8 59.99(17)

loop_
_geom_bond_atom_site_label_1
_geom_bond_atom_site_label_2
_geom_bond_distance
C1 C2 1.632(3)
C1 B5 1.684(4)
C1 B3 1.699(4)
C1 B6 1.709(4)
C1 B4 1.722(3)
C2 B11 1.692(4)
C2 B6 1.692(4)
C2 B7 1.701(4)
C2 B3 1.720(4)
C11 C18 1.345(3)
C11 C12 1.498(3)
C11 B4 1.580(3)
C12 C13 1.386(3)
C12 C17 1.389(3)
C13 C14 1.386(3)
C14 C15 1.366(4)
C15 C16 1.371(5)
C16 C17 1.391(4)
C18 C19 1.479(3)
C19 C24 1.392(3)
C19 C20 1.398(3)
C20 C21 1.380(3)
C21 C22 1.382(3)
C22 C23 1.376(4)
C23 C24 1.387(3)
B6 B10 1.736(4)
B6 B5 1.761(4)
B6 B11 1.761(4)
B5 B9 1.753(4)
B5 B10 1.773(4)
B5 B4 1.789(4)
B4 B9 1.782(4)
B4 B8 1.786(3)
B4 B3 1.790(4)
B3 B8 1.766(4)
B3 B7 1.779(4)
B11 B7 1.760(4)
B11 B12 1.768(5)
B11 B10 1.770(4)
B10 B12 1.768(4)
B10 B9 1.784(4)
B9 B12 1.775(4)
B9 B8 1.784(4)
B8 B7 1.782(4)
B8 B12 1.788(4)
B7 B12 1.776(5)
